data_2229118
loop_
_publ_author_name
'Han, Meng Ting'
'Zhang, Yuan'

_publ_section_title
;
 4-[5-(Pyridin-4-yl)-1,3,4-oxadiazol-2-yl]pyridinium benzoate
;
_journal_coeditor_code JH2244
_journal_issue 2
_journal_name_full 'Acta Crystallographica Section E'
_journal_page_first o447
_journal_paper_doi 10.1107/S1600536811001358
_journal_volume 67
_journal_year 2011
_chemical_formula_iupac 'C12 H9 N4 O1 +, C7 H5 O2 -'
_chemical_formula_moiety 'C12 H9 N4 O1 +, C7 H5 O2 -'
_chemical_formula_sum 'C19 H14 N4 O3'
_chemical_formula_weight 346.34
_chemical_name_systematic
;
4-[5-(Pyridin-4-yl)-1,3,4-oxadiazol-2-yl]pyridinium benzoate
;
_space_group_IT_number 14
_symmetry_cell_setting monoclinic
_symmetry_space_group_name_Hall '-P 2ybc'
_symmetry_space_group_name_H-M 'P 1 21/c 1'
_atom_sites_solution_hydrogens geom
_atom_sites_solution_primary direct
_atom_sites_solution_secondary difmap
_audit_creation_method SHELXL-97
_cell_angle_alpha 90.00
_cell_angle_beta 90.53(3)
_cell_angle_gamma 90.00
_cell_formula_units_Z 4
_cell_length_a 20.459(4)
_cell_length_b 7.1958(14)
_cell_length_c 11.249(2)
_cell_measurement_reflns_used 3808
_cell_measurement_temperature 293(2)
_cell_measurement_theta_max 27.480
_cell_measurement_theta_min 2.5453
_cell_volume 1656.0(5)
_computing_cell_refinement 'CrystalClear (Rigaku, 2005)'
_computing_data_collection 'CrystalClear (Rigaku, 2005)'
_computing_data_reduction 'CrystalClear (Rigaku, 2005)'
_computing_molecular_graphics 'SHELXTL (Sheldrick, 2008)'
_computing_publication_material 'SHELXTL (Sheldrick, 2008)'
_computing_structure_refinement 'SHELXL97 (Sheldrick, 2008)'
_computing_structure_solution 'SHELXS97 (Sheldrick, 2008)'
_diffrn_ambient_temperature 293(2)
_diffrn_detector_area_resol_mean 13.6612
_diffrn_measured_fraction_theta_full 0.999
_diffrn_measured_fraction_theta_max 0.999
_diffrn_measurement_device_type 'Rigaku Mercury2'
_diffrn_measurement_method CCD_Profile_fitting
_diffrn_radiation_monochromator graphite
_diffrn_radiation_source 'fine-focus sealed tube'
_diffrn_radiation_type MoK\a
_diffrn_radiation_wavelength 0.71073
_diffrn_reflns_av_R_equivalents 0.0641
_diffrn_reflns_av_sigmaI/netI 0.0522
_diffrn_reflns_limit_h_max 26
_diffrn_reflns_limit_h_min -26
_diffrn_reflns_limit_k_max 9
_diffrn_reflns_limit_k_min -9
_diffrn_reflns_limit_l_max 14
_diffrn_reflns_limit_l_min -14
_diffrn_reflns_number 16725
_diffrn_reflns_theta_full 27.48
_diffrn_reflns_theta_max 27.48
_diffrn_reflns_theta_min 3.00
_exptl_absorpt_coefficient_mu 0.097
_exptl_absorpt_correction_T_max 1.0000
_exptl_absorpt_correction_T_min 0.8543
_exptl_absorpt_correction_type multi-scan
_exptl_absorpt_process_details '(CrystalClear; Rigaku, 2005)'
_exptl_crystal_colour colourless
_exptl_crystal_density_diffrn 1.389
_exptl_crystal_density_method 'not measured'
_exptl_crystal_description Prism
_exptl_crystal_F_000 720
_exptl_crystal_size_max 0.2000
_exptl_crystal_size_mid 0.2000
_exptl_crystal_size_min 0.2000
_refine_diff_density_max 0.268
_refine_diff_density_min -0.284
_refine_ls_extinction_coef 0.0130(18)
_refine_ls_extinction_expression Fc^*^=kFc[1+0.001xFc^2^\l^3^/sin(2\q)]^-1/4^
_refine_ls_extinction_method 'SHELXL97 (Sheldrick, 2008)'
_refine_ls_goodness_of_fit_ref 1.020
_refine_ls_hydrogen_treatment constr
_refine_ls_matrix_type full
_refine_ls_number_parameters 236
_refine_ls_number_reflns 3808
_refine_ls_number_restraints 0
_refine_ls_restrained_S_all 1.020
_refine_ls_R_factor_all 0.1065
_refine_ls_R_factor_gt 0.0587
_refine_ls_shift/su_max 0.000
_refine_ls_shift/su_mean 0.000
_refine_ls_structure_factor_coef Fsqd
_refine_ls_weighting_details 'calc w=1/[\s^2^(Fo^2^)+(0.0790P)^2^+0.2253P] where P=(Fo^2^+2Fc^2^)/3'
_refine_ls_weighting_scheme calc
_refine_ls_wR_factor_gt 0.1445
_refine_ls_wR_factor_ref 0.1709
_reflns_number_gt 2248
_reflns_number_total 3808
_reflns_threshold_expression I>2sigma(I)
_cod_data_source_file jh2244.cif
_cod_data_source_block I
_cod_original_sg_symbol_H-M 'P 21/c'
_cod_database_code 2229118
_cod_database_fobs_code 2229118

loop_
_symmetry_equiv_pos_as_xyz
'x, y, z'
'-x, y+1/2, -z+1/2'
'-x, -y, -z'
'x, -y-1/2, z-1/2'

loop_
_atom_site_type_symbol
_atom_site_label
_atom_site_fract_x
_atom_site_fract_y
_atom_site_fract_z
_atom_site_U_iso_or_equiv
_atom_site_adp_type
_atom_site_calc_flag
_atom_site_refinement_flags
_atom_site_occupancy
_atom_site_disorder_assembly
_atom_site_disorder_group
C C1 0.11341(11) 0.8827(3) 0.1577(2) 0.0468(5) Uani d . 1 . .
C C2 0.18546(10) 0.8838(3) 0.13768(18) 0.0406(5) Uani d . 1 . .
C C3 0.22890(10) 0.9438(3) 0.22500(19) 0.0453(5) Uani d . 1 . .
H H3 0.2133 0.9853 0.2977 0.054 Uiso calc R 1 . .
C C4 0.29500(11) 0.9420(3) 0.2041(2) 0.0529(6) Uani d . 1 . .
H H4 0.3240 0.9831 0.2626 0.064 Uiso calc R 1 . .
C C5 0.31834(12) 0.8796(3) 0.0974(2) 0.0602(7) Uani d . 1 . .
H H5 0.3631 0.8780 0.0839 0.072 Uiso calc R 1 . .
C C6 0.27599(13) 0.8197(3) 0.0105(2) 0.0625(7) Uani d . 1 . .
H H6 0.2921 0.7771 -0.0615 0.075 Uiso calc R 1 . .
C C7 0.20926(12) 0.8224(3) 0.02954(19) 0.0510(6) Uani d . 1 . .
H H7 0.1805 0.7831 -0.0299 0.061 Uiso calc R 1 . .
C C8 0.04872(11) 0.3443(3) 0.0797(2) 0.0566(6) Uani d . 1 . .
H H8 0.0171 0.3137 0.0231 0.068 Uiso calc R 1 . .
C C9 0.11320(10) 0.3396(3) 0.0482(2) 0.0494(6) Uani d . 1 . .
H H9 0.1251 0.3092 -0.0290 0.059 Uiso calc R 1 . .
C C10 0.16028(10) 0.3805(3) 0.13262(18) 0.0398(5) Uani d . 1 . .
C C11 0.14062(10) 0.4269(3) 0.2463(2) 0.0471(6) Uani d . 1 . .
H H11 0.1712 0.4538 0.3054 0.057 Uiso calc R 1 . .
C C12 0.07469(11) 0.4324(3) 0.2698(2) 0.0545(6) Uani d . 1 . .
H H12 0.0612 0.4662 0.3455 0.065 Uiso calc R 1 . .
C C13 0.22928(10) 0.3753(3) 0.10114(18) 0.0391(5) Uani d . 1 . .
C C14 0.33195(10) 0.3951(3) 0.12671(18) 0.0401(5) Uani d . 1 . .
C C15 0.50844(12) 0.4366(4) 0.2044(3) 0.0739(8) Uani d . 1 . .
H H15 0.5481 0.4410 0.1649 0.089 Uiso calc R 1 . .
C C16 0.45215(11) 0.4228(4) 0.1364(2) 0.0634(7) Uani d . 1 . .
H H16 0.4541 0.4184 0.0539 0.076 Uiso calc R 1 . .
C C17 0.39284(10) 0.4158(3) 0.19378(19) 0.0430(5) Uani d . 1 . .
C C18 0.39322(11) 0.4232(3) 0.3154(2) 0.0572(7) Uani d . 1 . .
H H18 0.3542 0.4195 0.3572 0.069 Uiso calc R 1 . .
C C19 0.45201(13) 0.4362(4) 0.3748(2) 0.0721(8) Uani d . 1 . .
H H19 0.4513 0.4400 0.4575 0.086 Uiso calc R 1 . .
N N1 0.02979(9) 0.3912(3) 0.1885(2) 0.0577(6) Uani d . 1 . .
H H1A -0.0111 0.3947 0.2058 0.069 Uiso calc R 1 . .
N N2 0.25515(9) 0.3426(3) -0.00105(16) 0.0489(5) Uani d . 1 . .
N N3 0.32318(9) 0.3568(3) 0.01599(16) 0.0493(5) Uani d . 1 . .
N N4 0.50991(10) 0.4439(3) 0.3221(2) 0.0726(7) Uani d . 1 . .
O O1 0.07395(8) 0.8483(3) 0.08005(16) 0.0711(5) Uani d . 1 . .
O O2 0.09672(7) 0.9211(2) 0.26772(15) 0.0629(5) Uani d . 1 . .
O O3 0.27482(6) 0.40949(19) 0.18688(12) 0.0406(4) Uani d . 1 . .

loop_
_atom_site_aniso_label
_atom_site_aniso_U_11
_atom_site_aniso_U_22
_atom_site_aniso_U_33
_atom_site_aniso_U_12
_atom_site_aniso_U_13
_atom_site_aniso_U_23
C1 0.0439(13) 0.0411(12) 0.0553(15) -0.0043(10) -0.0113(11) -0.0002(10)
C2 0.0444(12) 0.0344(11) 0.0429(12) -0.0029(9) -0.0044(9) 0.0034(9)
C3 0.0413(12) 0.0522(13) 0.0422(12) -0.0002(10) -0.0042(9) 0.0024(10)
C4 0.0401(13) 0.0595(15) 0.0591(15) -0.0068(11) -0.0098(11) 0.0076(11)
C5 0.0448(14) 0.0601(16) 0.0758(18) -0.0034(12) 0.0100(13) 0.0098(13)
C6 0.0682(18) 0.0578(16) 0.0618(16) -0.0058(13) 0.0178(13) -0.0026(12)
C7 0.0615(15) 0.0460(13) 0.0456(13) -0.0091(11) -0.0039(11) 0.0015(10)
C8 0.0395(13) 0.0617(15) 0.0682(17) -0.0021(11) -0.0132(12) -0.0008(12)
C9 0.0428(13) 0.0561(14) 0.0492(13) 0.0003(10) -0.0092(10) -0.0042(11)
C10 0.0370(11) 0.0373(11) 0.0451(12) -0.0022(9) -0.0050(9) 0.0046(9)
C11 0.0388(12) 0.0560(14) 0.0464(13) -0.0034(10) -0.0063(10) 0.0027(10)
C12 0.0451(13) 0.0617(16) 0.0569(15) 0.0032(11) 0.0027(11) 0.0064(11)
C13 0.0407(11) 0.0394(12) 0.0372(11) -0.0030(9) -0.0074(9) -0.0002(9)
C14 0.0353(11) 0.0432(12) 0.0419(12) -0.0020(9) 0.0049(9) 0.0026(9)
C15 0.0372(14) 0.103(2) 0.081(2) -0.0078(14) 0.0073(13) -0.0025(16)
C16 0.0410(13) 0.092(2) 0.0574(15) -0.0070(13) 0.0037(11) 0.0018(13)
C17 0.0362(11) 0.0467(13) 0.0460(13) -0.0023(9) 0.0008(9) 0.0057(9)
C18 0.0394(13) 0.0816(18) 0.0506(14) -0.0053(12) -0.0014(11) 0.0011(12)
C19 0.0539(16) 0.104(2) 0.0579(16) -0.0041(15) -0.0127(13) 0.0004(15)
N1 0.0328(10) 0.0649(13) 0.0754(15) 0.0006(9) 0.0003(10) 0.0121(11)
N2 0.0457(11) 0.0590(12) 0.0419(11) 0.0019(9) -0.0016(8) -0.0020(8)
N3 0.0417(11) 0.0635(12) 0.0427(11) 0.0022(9) -0.0006(8) -0.0010(9)
N4 0.0459(13) 0.0927(17) 0.0788(17) -0.0042(11) -0.0120(11) 0.0011(13)
O1 0.0483(10) 0.0923(14) 0.0722(12) -0.0078(9) -0.0216(9) -0.0066(10)
O2 0.0431(9) 0.0843(13) 0.0613(11) -0.0048(8) 0.0007(8) -0.0140(9)
O3 0.0325(8) 0.0515(9) 0.0379(8) -0.0036(6) -0.0017(6) 0.0002(6)

loop_
_atom_type_symbol
_atom_type_description
_atom_type_scat_dispersion_real
_atom_type_scat_dispersion_imag
_atom_type_scat_source
C C 0.0033 0.0016 'International Tables Vol C Tables 4.2.6.8 and 6.1.1.4'
H H 0.0000 0.0000 'International Tables Vol C Tables 4.2.6.8 and 6.1.1.4'
N N 0.0061 0.0033 'International Tables Vol C Tables 4.2.6.8 and 6.1.1.4'
O O 0.0106 0.0060 'International Tables Vol C Tables 4.2.6.8 and 6.1.1.4'

loop_
_geom_angle_atom_site_label_1
_geom_angle_atom_site_label_2
_geom_angle_atom_site_label_3
_geom_angle_site_symmetry_1
_geom_angle_site_symmetry_3
_geom_angle
_geom_angle_publ_flag
O1 C1 O2 . . 123.0(2) ?
O1 C1 C2 . . 123.0(2) ?
O2 C1 C2 . . 113.95(18) ?
C7 C2 C3 . . 119.5(2) ?
C7 C2 C1 . . 119.06(19) ?
C3 C2 C1 . . 121.43(19) ?
C4 C3 C2 . . 120.0(2) ?
C4 C3 H3 . . 120.0 ?
C2 C3 H3 . . 120.0 ?
C5 C4 C3 . . 120.2(2) ?
C5 C4 H4 . . 119.9 ?
C3 C4 H4 . . 119.9 ?
C6 C5 C4 . . 120.3(2) ?
C6 C5 H5 . . 119.9 ?
C4 C5 H5 . . 119.9 ?
C5 C6 C7 . . 120.2(2) ?
C5 C6 H6 . . 119.9 ?
C7 C6 H6 . . 119.9 ?
C6 C7 C2 . . 119.7(2) ?
C6 C7 H7 . . 120.2 ?
C2 C7 H7 . . 120.2 ?
N1 C8 C9 . . 122.2(2) ?
N1 C8 H8 . . 118.9 ?
C9 C8 H8 . . 118.9 ?
C8 C9 C10 . . 119.1(2) ?
C8 C9 H9 . . 120.5 ?
C10 C9 H9 . . 120.5 ?
C9 C10 C11 . . 118.7(2) ?
C9 C10 C13 . . 119.94(19) ?
C11 C10 C13 . . 121.35(18) ?
C12 C11 C10 . . 118.5(2) ?
C12 C11 H11 . . 120.7 ?
C10 C11 H11 . . 120.7 ?
N1 C12 C11 . . 122.4(2) ?
N1 C12 H12 . . 118.8 ?
C11 C12 H12 . . 118.8 ?
N2 C13 O3 . . 112.41(18) ?
N2 C13 C10 . . 128.76(19) ?
O3 C13 C10 . . 118.84(17) ?
N3 C14 O3 . . 112.67(18) ?
N3 C14 C17 . . 129.31(19) ?
O3 C14 C17 . . 117.96(18) ?
N4 C15 C16 . . 124.6(2) ?
N4 C15 H15 . . 117.7 ?
C16 C15 H15 . . 117.7 ?
C15 C16 C17 . . 118.4(2) ?
C15 C16 H16 . . 120.8 ?
C17 C16 H16 . . 120.8 ?
C18 C17 C16 . . 118.0(2) ?
C18 C17 C14 . . 121.20(19) ?
C16 C17 C14 . . 120.8(2) ?
C17 C18 C19 . . 119.1(2) ?
C17 C18 H18 . . 120.5 ?
C19 C18 H18 . . 120.5 ?
N4 C19 C18 . . 124.4(3) ?
N4 C19 H19 . . 117.8 ?
C18 C19 H19 . . 117.8 ?
C12 N1 C8 . . 119.1(2) ?
C12 N1 H1A . . 120.5 ?
C8 N1 H1A . . 120.5 ?
C13 N2 N3 . . 106.18(17) ?
C14 N3 N2 . . 106.04(17) ?
C15 N4 C19 . . 115.6(2) ?
C13 O3 C14 . . 102.71(15) ?

loop_
_geom_bond_atom_site_label_1
_geom_bond_atom_site_label_2
_geom_bond_site_symmetry_2
_geom_bond_distance
_geom_bond_publ_flag
C1 O1 . 1.210(2) ?
C1 O2 . 1.316(3) ?
C1 C2 . 1.493(3) ?
C2 C7 . 1.387(3) ?
C2 C3 . 1.387(3) ?
C3 C4 . 1.375(3) ?
C3 H3 . 0.9300 ?
C4 C5 . 1.372(3) ?
C4 H4 . 0.9300 ?
C5 C6 . 1.370(3) ?
C5 H5 . 0.9300 ?
C6 C7 . 1.384(3) ?
C6 H6 . 0.9300 ?
C7 H7 . 0.9300 ?
C8 N1 . 1.332(3) ?
C8 C9 . 1.369(3) ?
C8 H8 . 0.9300 ?
C9 C10 . 1.378(3) ?
C9 H9 . 0.9300 ?
C10 C11 . 1.385(3) ?
C10 C13 . 1.459(3) ?
C11 C12 . 1.377(3) ?
C11 H11 . 0.9300 ?
C12 N1 . 1.323(3) ?
C12 H12 . 0.9300 ?
C13 N2 . 1.292(3) ?
C13 O3 . 1.357(2) ?
C14 N3 . 1.287(3) ?
C14 O3 . 1.360(2) ?
C14 C17 . 1.458(3) ?
C15 N4 . 1.324(3) ?
C15 C16 . 1.380(3) ?
C15 H15 . 0.9300 ?
C16 C17 . 1.381(3) ?
C16 H16 . 0.9300 ?
C17 C18 . 1.369(3) ?
C18 C19 . 1.374(3) ?
C18 H18 . 0.9300 ?
C19 N4 . 1.331(3) ?
C19 H19 . 0.9300 ?
N1 H1A . 0.8600 ?
N2 N3 . 1.407(2) ?

loop_
_geom_hbond_atom_site_label_D
_geom_hbond_atom_site_label_H
_geom_hbond_atom_site_label_A
_geom_hbond_site_symmetry_A
_geom_hbond_distance_DH
_geom_hbond_distance_HA
_geom_hbond_distance_DA
_geom_hbond_angle_DHA
N1 H1A O2 2_545 0.86 1.79 2.648(2) 174
C8 H8 O1 3_565 0.93 2.48 3.371(3) 161

loop_
_geom_torsion_atom_site_label_1
_geom_torsion_atom_site_label_2
_geom_torsion_atom_site_label_3
_geom_torsion_atom_site_label_4
_geom_torsion_site_symmetry_1
_geom_torsion_site_symmetry_2
_geom_torsion_site_symmetry_3
_geom_torsion_site_symmetry_4
_geom_torsion
_geom_torsion_publ_flag
O1 C1 C2 C7 . . . . -7.7(3) ?
O2 C1 C2 C7 . . . . 171.85(19) ?
O1 C1 C2 C3 . . . . 172.7(2) ?
O2 C1 C2 C3 . . . . -7.7(3) ?
C7 C2 C3 C4 . . . . 0.0(3) ?
C1 C2 C3 C4 . . . . 179.54(19) ?
C2 C3 C4 C5 . . . . -0.5(3) ?
C3 C4 C5 C6 . . . . 0.4(4) ?
C4 C5 C6 C7 . . . . 0.3(4) ?
C5 C6 C7 C2 . . . . -0.8(4) ?
C3 C2 C7 C6 . . . . 0.7(3) ?
C1 C2 C7 C6 . . . . -178.9(2) ?
N1 C8 C9 C10 . . . . 1.5(4) ?
C8 C9 C10 C11 . . . . -0.6(3) ?
C8 C9 C10 C13 . . . . 179.7(2) ?
C9 C10 C11 C12 . . . . -0.8(3) ?
C13 C10 C11 C12 . . . . 178.89(19) ?
C10 C11 C12 N1 . . . . 1.4(3) ?
C9 C10 C13 N2 . . . . 2.8(3) ?
C11 C10 C13 N2 . . . . -176.8(2) ?
C9 C10 C13 O3 . . . . -177.63(18) ?
C11 C10 C13 O3 . . . . 2.7(3) ?
N4 C15 C16 C17 . . . . -0.1(4) ?
C15 C16 C17 C18 . . . . 0.1(4) ?
C15 C16 C17 C14 . . . . -178.0(2) ?
N3 C14 C17 C18 . . . . -167.8(2) ?
O3 C14 C17 C18 . . . . 9.0(3) ?
N3 C14 C17 C16 . . . . 10.2(4) ?
O3 C14 C17 C16 . . . . -172.9(2) ?
C16 C17 C18 C19 . . . . -0.3(4) ?
C14 C17 C18 C19 . . . . 177.8(2) ?
C17 C18 C19 N4 . . . . 0.6(4) ?
C11 C12 N1 C8 . . . . -0.6(3) ?
C9 C8 N1 C12 . . . . -0.9(4) ?
O3 C13 N2 N3 . . . . -0.5(2) ?
C10 C13 N2 N3 . . . . 179.14(19) ?
O3 C14 N3 N2 . . . . -0.4(2) ?
C17 C14 N3 N2 . . . . 176.6(2) ?
C13 N2 N3 C14 . . . . 0.5(2) ?
C16 C15 N4 C19 . . . . 0.3(4) ?
C18 C19 N4 C15 . . . . -0.5(4) ?
N2 C13 O3 C14 . . . . 0.2(2) ?
C10 C13 O3 C14 . . . . -179.42(17) ?
N3 C14 O3 C13 . . . . 0.1(2) ?
C17 C14 O3 C13 . . . . -177.24(18) ?

loop_
_cod_related_entry_id
_cod_related_entry_database
_cod_related_entry_code
1 ChemSpider 30656473
